data_4335306
loop_
_publ_author_name
'Pilar Amo-Ochoa'
'Simone S. Alexandre'
'Samira Hribesh'
'Miguel A. Galindo'
'Oscar Castillo'
'Carlos J. G\'omez-Garc\'ia'
'Andrew R. Pike'
'Jos\'e M. Soler'
'Andrew Houlton'
'Ross W. Harrington'
'William Clegg'
'F\'elix Zamora'

_publ_contact_author
;
 Felix Zamora. Departamento de Quimica Inorganica.
 Universidad Autonoma de Madrid, E-28049 Madrid, Spain
;
_publ_contact_author_email felix.zamora@uam.es
_publ_contact_author_fax '+34-914 974 833'
_publ_contact_author_phone '+34-914 973 962'
_publ_section_title
;
 Correction to Coordination Chemistry of 6-Thioguanine Derivatives with
 Cobalt: Toward Formation of Electrical Conductive One-Dimensional
 Coordination Polymers
;
_journal_name_full 'Inorganic Chemistry'
_journal_page_first 7306
_journal_page_last 7306
_journal_paper_doi 10.1021/ic401300u
_journal_volume 52
_journal_year 2013
_chemical_absolute_configuration ad
_chemical_formula_moiety 'C30 H36 Co N15 O12 S3, 1.5(H2 O)'
_chemical_formula_sum 'C30 H39 Co N15 O13.5 S3'
_chemical_formula_weight 980.87
_chemical_name_systematic
;
[tris(6-thioguanosinato-k2N,S)cobalt(III)] sesquihydrate
;
_space_group_IT_number 143
_symmetry_cell_setting trigonal
_symmetry_space_group_name_Hall 'P 3'
_symmetry_space_group_name_H-M 'P 3'
_atom_sites_solution_hydrogens geom
_atom_sites_solution_primary direct
_atom_sites_solution_secondary difmap
_audit_creation_method SHELXL-97
_cell_angle_alpha 90.00
_cell_angle_beta 90.00
_cell_angle_gamma 120.00
_cell_formula_units_Z 2
_cell_length_a 18.815(5)
_cell_length_b 18.815(5)
_cell_length_c 6.5787(18)
_cell_measurement_reflns_used 19985
_cell_measurement_temperature 120(2)
_cell_measurement_theta_max 27.51
_cell_measurement_theta_min 2.10
_cell_volume 2016.9(9)
_computing_cell_refinement 'Bruker APEX2'
_computing_data_collection 'Rigaku CrystalClear'
_computing_data_reduction 'Bruker APEX2'
_computing_molecular_graphics 'Ortep-3 (Farrugia, 1997)'
_computing_publication_material 'WinGX (Farrugia, 1999)'
_computing_structure_refinement 'SHELXL-97 (Sheldrick, 1997)'
_computing_structure_solution 'Bruker SHELXTL'
_diffrn_ambient_temperature 120(2)
_diffrn_measured_fraction_theta_full 0.991
_diffrn_measured_fraction_theta_max 0.991
_diffrn_measurement_device_type 'Crystal Logic diffractometer & Rigaku Saturn 724+ CCD'
_diffrn_measurement_method 'wide-frame \w scans'
_diffrn_radiation_monochromator 'silicon double crystal'
_diffrn_radiation_source 'Diamond Light Source beamline I19'
_diffrn_radiation_type synchrotron
_diffrn_radiation_wavelength 0.6889
_diffrn_reflns_av_R_equivalents 0.0656
_diffrn_reflns_av_sigmaI/netI 0.0686
_diffrn_reflns_limit_h_max 18
_diffrn_reflns_limit_h_min -24
_diffrn_reflns_limit_k_max 25
_diffrn_reflns_limit_k_min -25
_diffrn_reflns_limit_l_max 8
_diffrn_reflns_limit_l_min -8
_diffrn_reflns_number 19985
_diffrn_reflns_theta_full 27.51
_diffrn_reflns_theta_max 27.51
_diffrn_reflns_theta_min 2.10
_diffrn_standards_decay_% 0
_diffrn_standards_number 0
_exptl_absorpt_coefficient_mu 0.615
_exptl_absorpt_correction_T_max 0.9939
_exptl_absorpt_correction_T_min 0.9699
_exptl_absorpt_correction_type multi-scan
_exptl_absorpt_process_details
;
SADABS
;
_exptl_crystal_colour 'dark green'
_exptl_crystal_density_diffrn 1.615
_exptl_crystal_description plate
_exptl_crystal_F_000 1014
_exptl_crystal_size_max 0.05
_exptl_crystal_size_mid 0.01
_exptl_crystal_size_min 0.01
_refine_diff_density_max 0.608
_refine_diff_density_min -0.352
_refine_diff_density_rms 0.076
_refine_ls_abs_structure_details 'Flack H D (1983), Acta Cryst. A39, 876-881'
_refine_ls_abs_structure_Flack 0.109(19)
_refine_ls_extinction_coef 0.015(4)
_refine_ls_extinction_expression Fc^*^=kFc[1+0.001xFc^2^\l^3^/sin(2\q)]^-1/4^
_refine_ls_extinction_method SHELXL
_refine_ls_goodness_of_fit_ref 1.028
_refine_ls_hydrogen_treatment constr
_refine_ls_matrix_type full
_refine_ls_number_parameters 378
_refine_ls_number_reflns 6695
_refine_ls_number_restraints 1
_refine_ls_restrained_S_all 1.028
_refine_ls_R_factor_all 0.0717
_refine_ls_R_factor_gt 0.0557
_refine_ls_shift/su_max 0.001
_refine_ls_shift/su_mean 0.000
_refine_ls_structure_factor_coef Fsqd
_refine_ls_weighting_details 'calc w=1/[\s^2^(Fo^2^)+(0.1069P)^2^+0.0000P] where P=(Fo^2^+2Fc^2^)/3'
_refine_ls_weighting_scheme calc
_refine_ls_wR_factor_gt 0.1542
_refine_ls_wR_factor_ref 0.1655
_reflns_number_gt 5233
_reflns_number_total 6695
_reflns_threshold_expression >2sigma(I)
_cod_data_source_file ic401300u_si_001_4.cif
_cod_data_source_block compound-4
_cod_original_formula_sum 'C30 H39 Co N15 O13.50 S3'
_cod_database_code 4335306

loop_
_symmetry_equiv_pos_as_xyz
'x, y, z'
'-y, x-y, z'
'-x+y, -x, z'

loop_
_atom_site_label
_atom_site_type_symbol
_atom_site_fract_x
_atom_site_fract_y
_atom_site_fract_z
_atom_site_U_iso_or_equiv
_atom_site_adp_type
_atom_site_occupancy
_atom_site_symmetry_multiplicity
_atom_site_calc_flag
_atom_site_refinement_flags
Co1 Co 0.6667 0.3333 1.28565(11) 0.0395(2) Uani 1 3 d S
N1 N 0.4080(2) 0.2050(2) 1.1170(5) 0.0462(8) Uani 1 1 d .
N2 N 0.2748(2) 0.1004(3) 1.1524(6) 0.0588(10) Uani 1 1 d .
H2A H 0.2362 0.0569 1.2152 0.071 Uiso 1 1 calc R
H2B H 0.2632 0.1180 1.0401 0.071 Uiso 1 1 calc R
C2 C 0.3525(3) 0.1407(3) 1.2288(6) 0.0480(9) Uani 1 1 d .
N3 N 0.3637(2) 0.1088(2) 1.4006(5) 0.0494(8) Uani 1 1 d .
C4 C 0.4430(3) 0.1495(3) 1.4580(5) 0.0438(9) Uani 1 1 d .
C5 C 0.5032(3) 0.2145(3) 1.3577(5) 0.0425(9) Uani 1 1 d .
S6 S 0.56743(7) 0.32716(7) 1.06941(14) 0.0480(3) Uani 1 1 d .
C6 C 0.4849(3) 0.2435(3) 1.1832(6) 0.0421(9) Uani 1 1 d .
N7 N 0.5784(2) 0.2445(2) 1.4496(5) 0.0425(7) Uani 1 1 d .
C8 C 0.5640(3) 0.1955(3) 1.6068(6) 0.0462(9) Uani 1 1 d .
H8 H 0.6054 0.1999 1.6976 0.055 Uiso 1 1 calc R
N9 N 0.4823(3) 0.1371(2) 1.6239(5) 0.0491(9) Uani 1 1 d .
O10 O 0.4720(2) 0.0106(2) 1.7067(6) 0.0659(9) Uani 1 1 d .
C11 C 0.4521(4) 0.0693(3) 1.7734(6) 0.0604(13) Uani 1 1 d .
H11 H 0.4800 0.0920 1.9064 0.073 Uiso 1 1 calc R
C12 C 0.3604(4) 0.0239(4) 1.8071(8) 0.0703(15) Uani 1 1 d .
H12 H 0.3358 0.0598 1.7862 0.084 Uiso 1 1 calc R
C13 C 0.3319(4) -0.0426(4) 1.6532(9) 0.0692(13) Uani 1 1 d .
H13 H 0.3372 -0.0169 1.5169 0.083 Uiso 1 1 calc R
C14 C 0.3963(4) -0.0660(3) 1.6660(10) 0.0708(14) Uani 1 1 d .
H14 H 0.3840 -0.1061 1.7791 0.085 Uiso 1 1 calc R
C15 C 0.4079(5) -0.1007(5) 1.4633(12) 0.096(2) Uani 1 1 d .
H15A H 0.3549 -0.1483 1.4210 0.115 Uiso 1 1 calc R
H15B H 0.4255 -0.0582 1.3564 0.115 Uiso 1 1 calc R
O16 O 0.4654(4) -0.1248(4) 1.4828(14) 0.143(3) Uani 1 1 d .
H16 H 0.5124 -0.0845 1.4540 0.215 Uiso 1 1 d .
O17 O 0.2509(3) -0.1076(3) 1.6708(10) 0.1034(17) Uani 1 1 d .
H17 H 0.2492 -0.1420 1.7526 0.155 Uiso 1 1 d .
O18 O 0.3498(4) -0.0064(3) 2.0094(7) 0.112(2) Uani 1 1 d .
H18 H 0.3005 -0.0531 2.0213 0.169 Uiso 1 1 d .
Co2 Co 0.0000 0.0000 0.56295(11) 0.0393(2) Uani 1 3 d S
N21 N 0.2573(2) 0.1526(2) 0.7371(5) 0.0472(8) Uani 1 1 d .
C22 C 0.3078(3) 0.2215(3) 0.6338(6) 0.0457(9) Uani 1 1 d .
N23 N 0.2895(2) 0.2523(2) 0.4668(5) 0.0472(8) Uani 1 1 d .
C24 C 0.2131(2) 0.2041(3) 0.4024(5) 0.0416(8) Uani 1 1 d .
C25 C 0.1584(3) 0.1322(3) 0.4943(6) 0.0438(9) Uani 1 1 d .
S26 S 0.10558(8) 0.01725(7) 0.77850(14) 0.0505(3) Uani 1 1 d .
N22 N 0.3851(2) 0.2649(3) 0.7051(6) 0.0552(9) Uani 1 1 d .
H22A H 0.3998 0.2476 0.8129 0.066 Uiso 1 1 calc R
H22B H 0.4209 0.3105 0.6439 0.066 Uiso 1 1 calc R
C26 C 0.1811(3) 0.1073(3) 0.6676(6) 0.0421(8) Uani 1 1 d .
N27 N 0.0828(2) 0.0947(2) 0.3988(5) 0.0425(8) Uani 1 1 d .
C28 C 0.0928(3) 0.1435(3) 0.2448(6) 0.0443(9) Uani 1 1 d .
H28 H 0.0512 0.1332 0.1482 0.053 Uiso 1 1 calc R
N29 N 0.1704(2) 0.2113(2) 0.2396(5) 0.0441(8) Uani 1 1 d .
O30 O 0.2713(2) 0.2983(2) 0.0149(5) 0.0585(8) Uani 1 1 d .
C31 C 0.1973(3) 0.2809(3) 0.1030(6) 0.0512(10) Uani 1 1 d .
H31 H 0.1552 0.2669 -0.0058 0.061 Uiso 1 1 calc R
C32 C 0.2122(3) 0.3591(3) 0.2135(7) 0.0582(11) Uani 1 1 d .
H32 H 0.2386 0.3620 0.3476 0.070 Uiso 1 1 calc R
C33 C 0.2746(4) 0.4249(3) 0.0768(9) 0.0682(14) Uani 1 1 d .
H33A H 0.3117 0.4750 0.1575 0.082 Uiso 1 1 calc R
C34 C 0.3230(3) 0.3859(3) -0.0104(8) 0.0651(13) Uani 1 1 d .
H34 H 0.3321 0.3986 -0.1589 0.078 Uiso 1 1 calc R
C35 C 0.4042(4) 0.4111(4) 0.0883(9) 0.0722(14) Uani 1 1 d .
H35A H 0.4260 0.3768 0.0340 0.087 Uiso 1 1 calc R
H35B H 0.4434 0.4689 0.0527 0.087 Uiso 1 1 calc R
O36 O 0.3981(2) 0.4031(2) 0.3049(6) 0.0698(10) Uani 1 1 d .
H36 H 0.3622 0.3550 0.3247 0.105 Uiso 1 1 d .
O37 O 0.2348(3) 0.4442(3) -0.0761(9) 0.0971(16) Uani 1 1 d .
H37 H 0.2608 0.4976 -0.1185 0.146 Uiso 1 1 d .
O38 O 0.1405(3) 0.3603(3) 0.2474(7) 0.0796(11) Uani 1 1 d .
H38 H 0.1272 0.3494 0.3649 0.119 Uiso 1 1 d .
O1W O 0.3203(5) 0.5780(5) 0.711(2) 0.193(5) Uani 1 1 d .
H1A H 0.3654 0.6279 0.7201 0.289 Uiso 1 1 d .
H1B H 0.3316 0.5423 0.6378 0.289 Uiso 1 1 d .

loop_
_atom_site_aniso_label
_atom_site_aniso_U_11
_atom_site_aniso_U_22
_atom_site_aniso_U_33
_atom_site_aniso_U_23
_atom_site_aniso_U_13
_atom_site_aniso_U_12
Co1 0.0476(3) 0.0476(3) 0.0234(4) 0.000 0.000 0.02379(17)
N1 0.0522(19) 0.064(2) 0.0276(14) 0.0003(13) -0.0008(13) 0.0332(18)
N2 0.048(2) 0.079(3) 0.0382(17) 0.0009(17) -0.0040(14) 0.0234(19)
C2 0.053(2) 0.064(3) 0.0326(17) -0.0052(17) -0.0040(16) 0.033(2)
N3 0.054(2) 0.061(2) 0.0300(14) 0.0023(14) 0.0025(13) 0.0263(17)
C4 0.054(2) 0.052(2) 0.0282(16) -0.0005(15) -0.0047(15) 0.0287(19)
C5 0.049(2) 0.051(2) 0.0225(14) 0.0042(14) 0.0003(14) 0.0216(18)
S6 0.0556(6) 0.0586(6) 0.0283(5) 0.0095(4) 0.0012(4) 0.0274(5)
C6 0.053(2) 0.055(2) 0.0255(16) 0.0068(15) -0.0007(15) 0.0317(19)
N7 0.0508(19) 0.0526(19) 0.0256(14) 0.0010(13) -0.0052(13) 0.0270(16)
C8 0.062(2) 0.055(2) 0.0244(16) 0.0008(15) -0.0070(16) 0.031(2)
N9 0.066(2) 0.056(2) 0.0263(14) 0.0032(14) -0.0036(14) 0.0308(18)
O10 0.070(2) 0.058(2) 0.068(2) 0.0056(17) -0.0016(17) 0.0311(18)
C11 0.091(4) 0.050(2) 0.0294(18) 0.0064(16) -0.002(2) 0.028(2)
C12 0.093(4) 0.068(3) 0.054(3) 0.024(2) 0.032(3) 0.043(3)
C13 0.071(3) 0.064(3) 0.065(3) 0.012(2) 0.010(2) 0.027(3)
C14 0.072(3) 0.058(3) 0.069(3) -0.001(2) 0.015(3) 0.022(3)
C15 0.107(5) 0.087(5) 0.094(5) -0.019(4) -0.003(4) 0.049(4)
O16 0.132(5) 0.100(4) 0.190(8) -0.015(4) 0.062(5) 0.052(4)
O17 0.071(3) 0.084(3) 0.135(5) 0.033(3) 0.017(3) 0.024(2)
O18 0.200(6) 0.083(3) 0.059(2) 0.030(2) 0.066(3) 0.074(3)
Co2 0.0481(3) 0.0481(3) 0.0217(4) 0.000 0.000 0.02405(17)
N21 0.055(2) 0.063(2) 0.0325(15) -0.0032(14) -0.0067(14) 0.0367(18)
C22 0.046(2) 0.061(3) 0.0330(17) 0.0005(17) -0.0032(15) 0.0287(19)
N23 0.0477(18) 0.067(2) 0.0299(14) 0.0030(14) -0.0025(13) 0.0306(17)
C24 0.049(2) 0.051(2) 0.0312(17) 0.0017(14) -0.0005(14) 0.0297(18)
C25 0.052(2) 0.056(2) 0.0281(17) 0.0027(15) -0.0032(15) 0.030(2)
S26 0.0661(7) 0.0586(6) 0.0270(5) 0.0060(4) -0.0010(4) 0.0313(6)
N22 0.050(2) 0.076(3) 0.0397(18) 0.0010(17) -0.0025(14) 0.0317(19)
C26 0.055(2) 0.051(2) 0.0254(16) -0.0007(14) -0.0003(15) 0.0302(19)
N27 0.0516(19) 0.0469(18) 0.0293(15) -0.0011(13) -0.0064(13) 0.0248(15)
C28 0.052(2) 0.054(2) 0.0263(16) -0.0036(15) -0.0031(15) 0.027(2)
N29 0.056(2) 0.053(2) 0.0248(14) 0.0054(12) -0.0023(13) 0.0291(16)
O30 0.073(2) 0.0579(18) 0.0353(14) 0.0047(13) 0.0059(14) 0.0253(16)
C31 0.060(3) 0.059(3) 0.0311(18) 0.0051(17) -0.0031(16) 0.027(2)
C32 0.070(3) 0.066(3) 0.047(2) -0.003(2) -0.011(2) 0.040(3)
C33 0.072(3) 0.062(3) 0.066(3) 0.001(2) -0.019(3) 0.030(3)
C34 0.072(3) 0.059(3) 0.045(2) 0.008(2) 0.000(2) 0.019(2)
C35 0.069(3) 0.072(3) 0.060(3) 0.008(2) 0.008(2) 0.023(3)
O36 0.067(2) 0.062(2) 0.064(2) 0.0025(16) -0.0095(17) 0.0200(17)
O37 0.103(3) 0.075(3) 0.100(3) 0.023(2) -0.033(3) 0.035(2)
O38 0.093(3) 0.101(3) 0.077(2) -0.004(2) -0.007(2) 0.073(3)
O1W 0.117(5) 0.122(6) 0.343(17) 0.005(7) 0.024(7) 0.062(5)

loop_
_atom_type_symbol
_atom_type_description
_atom_type_scat_dispersion_real
_atom_type_scat_dispersion_imag
_atom_type_scat_source
C C 0.0033 0.0016 'International Tables Vol C Tables 4.2.6.8 and 6.1.1.4'
H H 0.0000 0.0000 'International Tables Vol C Tables 4.2.6.8 and 6.1.1.4'
N N 0.0061 0.0033 'International Tables Vol C Tables 4.2.6.8 and 6.1.1.4'
O O 0.0106 0.0060 'International Tables Vol C Tables 4.2.6.8 and 6.1.1.4'
S S 0.1002 0.1169 'International Tables Vol C Tables 4.2.6.8 and 6.1.1.4'
Co Co 0.2051 0.9239 'International Tables Vol C Tables 4.2.6.8 and 6.1.1.4'

loop_
_geom_angle_atom_site_label_1
_geom_angle_atom_site_label_2
_geom_angle_atom_site_label_3
_geom_angle
_geom_angle_site_symmetry_1
_geom_angle_site_symmetry_3
N7 Co1 N7 93.27(14) 2_655 .
N7 Co1 N7 93.27(14) 2_655 3_665
N7 Co1 N7 93.27(14) . 3_665
N7 Co1 S6 88.71(10) 2_655 2_655
N7 Co1 S6 91.97(11) . 2_655
N7 Co1 S6 174.29(11) 3_665 2_655
N7 Co1 S6 91.97(11) 2_655 3_665
N7 Co1 S6 174.29(11) . 3_665
N7 Co1 S6 88.71(11) 3_665 3_665
S6 Co1 S6 85.87(5) 2_655 3_665
N7 Co1 S6 174.29(11) 2_655 .
N7 Co1 S6 88.71(10) . .
N7 Co1 S6 91.97(11) 3_665 .
S6 Co1 S6 85.87(5) 2_655 .
S6 Co1 S6 85.87(5) 3_665 .
C6 N1 C2 116.9(3) . .
C2 N2 H2A 120.0 . .
C2 N2 H2B 120.0 . .
H2A N2 H2B 120.0 . .
N3 C2 N1 129.3(4) . .
N3 C2 N2 115.2(4) . .
N1 C2 N2 115.5(4) . .
C2 N3 C4 111.0(4) . .
N3 C4 C5 124.4(4) . .
N3 C4 N9 130.6(4) . .
C5 C4 N9 105.0(4) . .
C4 C5 N7 112.4(3) . .
C4 C5 C6 120.1(4) . .
N7 C5 C6 127.5(4) . .
C6 S6 Co1 96.58(13) . .
N1 C6 C5 118.3(4) . .
N1 C6 S6 126.2(3) . .
C5 C6 S6 115.4(3) . .
C8 N7 C5 104.4(4) . .
C8 N7 Co1 143.8(3) . .
C5 N7 Co1 111.3(3) . .
N7 C8 N9 112.2(4) . .
N7 C8 H8 123.9 . .
N9 C8 H8 123.9 . .
C8 N9 C4 106.0(3) . .
C8 N9 C11 122.3(4) . .
C4 N9 C11 130.8(4) . .
C11 O10 C14 108.9(4) . .
O10 C11 N9 109.4(4) . .
O10 C11 C12 106.2(4) . .
N9 C11 C12 114.9(4) . .
O10 C11 H11 108.7 . .
N9 C11 H11 108.7 . .
C12 C11 H11 108.7 . .
O18 C12 C13 112.3(5) . .
O18 C12 C11 104.8(5) . .
C13 C12 C11 101.8(5) . .
O18 C12 H12 112.4 . .
C13 C12 H12 112.4 . .
C11 C12 H12 112.4 . .
O17 C13 C14 115.4(5) . .
O17 C13 C12 117.1(5) . .
C14 C13 C12 102.0(5) . .
O17 C13 H13 107.3 . .
C14 C13 H13 107.3 . .
C12 C13 H13 107.3 . .
O10 C14 C13 104.8(5) . .
O10 C14 C15 107.5(5) . .
C13 C14 C15 112.6(6) . .
O10 C14 H14 110.6 . .
C13 C14 H14 110.6 . .
C15 C14 H14 110.6 . .
O16 C15 C14 111.1(7) . .
O16 C15 H15A 109.4 . .
C14 C15 H15A 109.4 . .
O16 C15 H15B 109.4 . .
C14 C15 H15B 109.4 . .
H15A C15 H15B 108.0 . .
C15 O16 H16 108.8 . .
C13 O17 H17 109.5 . .
C12 O18 H18 109.8 . .
N27 Co2 N27 93.54(14) 2 .
N27 Co2 N27 93.54(14) 2 3
N27 Co2 N27 93.54(14) . 3
N27 Co2 S26 88.53(10) 2 2
N27 Co2 S26 91.01(11) . 2
N27 Co2 S26 174.88(11) 3 2
N27 Co2 S26 174.88(11) 2 .
N27 Co2 S26 88.53(10) . .
N27 Co2 S26 91.01(11) 3 .
S26 Co2 S26 86.75(5) 2 .
N27 Co2 S26 91.01(11) 2 3
N27 Co2 S26 174.88(11) . 3
N27 Co2 S26 88.53(10) 3 3
S26 Co2 S26 86.75(5) 2 3
S26 Co2 S26 86.75(5) . 3
C26 N21 C22 117.3(3) . .
N22 C22 N21 115.8(4) . .
N22 C22 N23 116.7(4) . .
N21 C22 N23 127.5(4) . .
C24 N23 C22 112.6(4) . .
N23 C24 C25 123.9(3) . .
N23 C24 N29 131.5(4) . .
C25 C24 N29 104.6(3) . .
C24 C25 C26 119.6(4) . .
C24 C25 N27 112.2(3) . .
C26 C25 N27 128.1(4) . .
C26 S26 Co2 96.04(14) . .
C22 N22 H22A 120.0 . .
C22 N22 H22B 120.0 . .
H22A N22 H22B 120.0 . .
N21 C26 C25 119.0(4) . .
N21 C26 S26 125.1(3) . .
C25 C26 S26 115.9(3) . .
C28 N27 C25 104.0(4) . .
C28 N27 Co2 144.5(3) . .
C25 N27 Co2 110.7(3) . .
N27 C28 N29 112.3(4) . .
N27 C28 H28 123.8 . .
N29 C28 H28 123.8 . .
C28 N29 C24 106.8(3) . .
C28 N29 C31 125.3(4) . .
C24 N29 C31 127.5(4) . .
C31 O30 C34 110.0(4) . .
O30 C31 N29 109.0(4) . .
O30 C31 C32 106.9(4) . .
N29 C31 C32 112.6(4) . .
O30 C31 H31 109.4 . .
N29 C31 H31 109.4 . .
C32 C31 H31 109.4 . .
O38 C32 C33 116.7(4) . .
O38 C32 C31 112.4(4) . .
C33 C32 C31 101.5(4) . .
O38 C32 H32 108.6 . .
C33 C32 H32 108.6 . .
C31 C32 H32 108.6 . .
O37 C33 C32 110.0(5) . .
O37 C33 C34 112.0(5) . .
C32 C33 C34 103.6(4) . .
O37 C33 H33A 110.4 . .
C32 C33 H33A 110.4 . .
C34 C33 H33A 110.4 . .
O30 C34 C35 108.0(5) . .
O30 C34 C33 106.2(4) . .
C35 C34 C33 116.1(5) . .
O30 C34 H34 108.8 . .
C35 C34 H34 108.8 . .
C33 C34 H34 108.8 . .
O36 C35 C34 112.5(4) . .
O36 C35 H35A 109.1 . .
C34 C35 H35A 109.1 . .
O36 C35 H35B 109.1 . .
C34 C35 H35B 109.1 . .
H35A C35 H35B 107.8 . .
C35 O36 H36 104.5 . .
C33 O37 H37 116.1 . .
C32 O38 H38 109.4 . .
H1A O1W H1B 110.5 . .

loop_
_geom_bond_atom_site_label_1
_geom_bond_atom_site_label_2
_geom_bond_distance
_geom_bond_site_symmetry_2
Co1 N7 1.985(4) 2_655
Co1 N7 1.985(4) .
Co1 N7 1.985(4) 3_665
Co1 S6 2.3035(13) 2_655
Co1 S6 2.3035(13) 3_665
Co1 S6 2.3035(13) .
N1 C6 1.326(6) .
N1 C2 1.354(6) .
N2 C2 1.363(6) .
N2 H2A 0.8800 .
N2 H2B 0.8800 .
C2 N3 1.344(6) .
N3 C4 1.347(6) .
C4 C5 1.352(6) .
C4 N9 1.400(5) .
C5 N7 1.375(6) .
C5 C6 1.386(5) .
S6 C6 1.733(4) .
N7 C8 1.321(5) .
C8 N9 1.377(7) .
C8 H8 0.9500 .
N9 C11 1.481(6) .
O10 C11 1.402(7) .
O10 C14 1.458(7) .
C11 C12 1.511(8) .
C11 H11 1.0000 .
C12 O18 1.423(7) .
C12 C13 1.486(9) .
C12 H12 1.0000 .
C13 O17 1.404(7) .
C13 C14 1.484(9) .
C13 H13 1.0000 .
C14 C15 1.547(9) .
C14 H14 1.0000 .
C15 O16 1.373(11) .
C15 H15A 0.9900 .
C15 H15B 0.9900 .
O16 H16 0.8500 .
O17 H17 0.8301 .
O18 H18 0.9070 .
Co2 N27 1.998(4) 2
Co2 N27 1.998(4) .
Co2 N27 1.998(4) 3
Co2 S26 2.3276(13) 2
Co2 S26 2.3276(13) .
Co2 S26 2.3276(13) 3
N21 C26 1.330(6) .
N21 C22 1.347(6) .
C22 N22 1.346(6) .
C22 N23 1.364(5) .
N23 C24 1.329(5) .
C24 C25 1.365(6) .
C24 N29 1.385(5) .
C25 C26 1.379(5) .
C25 N27 1.382(6) .
S26 C26 1.737(4) .
N22 H22A 0.8800 .
N22 H22B 0.8800 .
N27 C28 1.317(5) .
C28 N29 1.377(6) .
C28 H28 0.9500 .
N29 C31 1.456(5) .
O30 C31 1.387(6) .
O30 C34 1.444(6) .
C31 C32 1.535(7) .
C31 H31 1.0000 .
C32 O38 1.379(7) .
C32 C33 1.506(8) .
C32 H32 1.0000 .
C33 O37 1.406(7) .
C33 C34 1.538(9) .
C33 H33A 1.0000 .
C34 C35 1.501(8) .
C34 H34 1.0000 .
C35 O36 1.432(7) .
C35 H35A 0.9900 .
C35 H35B 0.9900 .
O36 H36 0.8258 .
O37 H37 0.9143 .
O38 H38 0.8062 .
O1W H1A 0.8990 .
O1W H1B 0.9330 .

loop_
_geom_hbond_atom_site_label_D
_geom_hbond_atom_site_label_H
_geom_hbond_atom_site_label_A
_geom_hbond_distance_DH
_geom_hbond_distance_HA
_geom_hbond_distance_DA
_geom_hbond_angle_DHA
_geom_hbond_site_symmetry_A
N2 H2B N21 0.88 2.12 2.976(5) 165.1 .
O16 H16 O36 0.85 1.83 2.645(8) 160.1 2_656
O17 H17 O37 0.83 1.89 2.690(7) 161.8 3_557
O18 H18 O38 0.91 2.17 2.937(6) 141.3 3_557
N22 H22A N1 0.88 2.19 3.047(5) 164.7 .
O36 H36 N23 0.83 1.96 2.750(5) 160.4 .
O37 H37 O1W 0.91 1.76 2.615(11) 154.0 1_554
O38 H38 O17 0.81 2.07 2.850(8) 163.1 2_554
O1W H1A O1W 0.90 1.87 2.702(14) 154.1 2_665
O1W H1B O16 0.93 1.85 2.670(12) 144.6 3_664

loop_
_geom_torsion_atom_site_label_1
_geom_torsion_atom_site_label_2
_geom_torsion_atom_site_label_3
_geom_torsion_atom_site_label_4
_geom_torsion
_geom_torsion_site_symmetry_1
C6 N1 C2 N3 -0.3(7) .
C6 N1 C2 N2 -177.5(4) .
N1 C2 N3 C4 -0.8(7) .
N2 C2 N3 C4 176.4(4) .
C2 N3 C4 C5 0.9(6) .
C2 N3 C4 N9 -179.2(4) .
N3 C4 C5 N7 179.8(4) .
N9 C4 C5 N7 -0.1(5) .
N3 C4 C5 C6 0.1(7) .
N9 C4 C5 C6 -179.8(4) .
N7 Co1 S6 C6 -5.09(18) .
N7 Co1 S6 C6 -98.31(17) 3_665
S6 Co1 S6 C6 86.98(16) 2_655
S6 Co1 S6 C6 173.13(15) 3_665
C2 N1 C6 C5 1.4(6) .
C2 N1 C6 S6 180.0(3) .
C4 C5 C6 N1 -1.3(6) .
N7 C5 C6 N1 179.1(4) .
C4 C5 C6 S6 179.9(3) .
N7 C5 C6 S6 0.3(6) .
Co1 S6 C6 N1 -174.7(4) .
Co1 S6 C6 C5 3.9(3) .
C4 C5 N7 C8 1.4(5) .
C6 C5 N7 C8 -178.9(4) .
C4 C5 N7 Co1 175.0(3) .
C6 C5 N7 Co1 -5.4(6) .
N7 Co1 N7 C8 0.8(6) 2_655
N7 Co1 N7 C8 -92.7(5) 3_665
S6 Co1 N7 C8 89.6(5) 2_655
S6 Co1 N7 C8 175.4(5) .
N7 Co1 N7 C5 -168.7(3) 2_655
N7 Co1 N7 C5 97.8(4) 3_665
S6 Co1 N7 C5 -79.9(3) 2_655
S6 Co1 N7 C5 5.9(3) .
C5 N7 C8 N9 -2.2(5) .
Co1 N7 C8 N9 -172.1(4) .
N7 C8 N9 C4 2.2(5) .
N7 C8 N9 C11 172.9(4) .
N3 C4 N9 C8 178.9(4) .
C5 C4 N9 C8 -1.2(5) .
N3 C4 N9 C11 9.4(8) .
C5 C4 N9 C11 -170.7(5) .
C14 O10 C11 N9 -115.7(5) .
C14 O10 C11 C12 9.0(5) .
C8 N9 C11 O10 -74.9(5) .
C4 N9 C11 O10 93.2(6) .
C8 N9 C11 C12 165.7(4) .
C4 N9 C11 C12 -26.2(7) .
O10 C11 C12 O18 86.5(5) .
N9 C11 C12 O18 -152.3(4) .
O10 C11 C12 C13 -30.6(5) .
N9 C11 C12 C13 90.5(5) .
O18 C12 C13 O17 55.0(8) .
C11 C12 C13 O17 166.5(5) .
O18 C12 C13 C14 -71.9(6) .
C11 C12 C13 C14 39.6(5) .
C11 O10 C14 C13 16.4(5) .
C11 O10 C14 C15 136.5(5) .
O17 C13 C14 O10 -163.1(5) .
C12 C13 C14 O10 -35.1(5) .
O17 C13 C14 C15 80.3(7) .
C12 C13 C14 C15 -151.7(5) .
O10 C14 C15 O16 67.5(8) .
C13 C14 C15 O16 -177.6(6) .
C26 N21 C22 N22 -178.5(4) .
C26 N21 C22 N23 1.9(7) .
N22 C22 N23 C24 177.6(4) .
N21 C22 N23 C24 -2.7(6) .
C22 N23 C24 C25 0.8(6) .
C22 N23 C24 N29 -179.0(4) .
N23 C24 C25 C26 1.8(6) .
N29 C24 C25 C26 -178.4(4) .
N23 C24 C25 N27 179.0(4) .
N29 C24 C25 N27 -1.1(5) .
N27 Co2 S26 C26 6.69(17) .
N27 Co2 S26 C26 100.21(17) 3
S26 Co2 S26 C26 -84.40(15) 2
S26 Co2 S26 C26 -171.32(14) 3
C22 N21 C26 C25 0.9(6) .
C22 N21 C26 S26 -179.1(3) .
C24 C25 C26 N21 -2.7(6) .
N27 C25 C26 N21 -179.4(4) .
C24 C25 C26 S26 177.4(3) .
N27 C25 C26 S26 0.6(6) .
Co2 S26 C26 N21 174.4(3) .
Co2 S26 C26 C25 -5.6(3) .
C24 C25 N27 C28 1.5(5) .
C26 C25 N27 C28 178.5(4) .
C24 C25 N27 Co2 -170.9(3) .
C26 C25 N27 Co2 6.1(6) .
N27 Co2 N27 C28 0.7(5) 2
N27 Co2 N27 C28 94.5(4) 3
S26 Co2 N27 C28 -87.9(5) 2
S26 Co2 N27 C28 -174.6(5) .
N27 Co2 N27 C25 168.0(3) 2
N27 Co2 N27 C25 -98.3(4) 3
S26 Co2 N27 C25 79.4(3) 2
S26 Co2 N27 C25 -7.3(3) .
C25 N27 C28 N29 -1.3(5) .
Co2 N27 C28 N29 166.4(4) .
N27 C28 N29 C24 0.7(5) .
N27 C28 N29 C31 -172.4(4) .
N23 C24 N29 C28 -179.9(4) .
C25 C24 N29 C28 0.3(4) .
N23 C24 N29 C31 -7.0(7) .
C25 C24 N29 C31 173.2(4) .
C34 O30 C31 N29 -144.1(4) .
C34 O30 C31 C32 -22.1(4) .
C28 N29 C31 O30 -131.9(4) .
C24 N29 C31 O30 56.4(5) .
C28 N29 C31 C32 109.7(5) .
C24 N29 C31 C32 -62.0(6) .
O30 C31 C32 O38 159.3(4) .
N29 C31 C32 O38 -81.0(5) .
O30 C31 C32 C33 33.8(4) .
N29 C31 C32 C33 153.5(4) .
O38 C32 C33 O37 -34.1(7) .
C31 C32 C33 O37 88.4(5) .
O38 C32 C33 C34 -154.0(5) .
C31 C32 C33 C34 -31.5(5) .
C31 O30 C34 C35 126.4(4) .
C31 O30 C34 C33 1.3(5) .
O37 C33 C34 O30 -98.4(5) .
C32 C33 C34 O30 20.1(5) .
O37 C33 C34 C35 141.6(5) .
C32 C33 C34 C35 -99.9(5) .
O30 C34 C35 O36 -68.2(6) .
C33 C34 C35 O36 50.9(7) .
